data_1520970
loop_
_publ_author_name
'Emel'yanov, V.A.'
'Gromilov, S.A.'
'Baidina, I.A.'
'Logvinenko, V.A.'
'Virovets, A.V.'
'Belyaev, A.V.'

_publ_section_title
;
 Synthesis and crystal structure of Na2 (Ru N O Cl2) . 6(H2 O)
;
_journal_name_full 'Zhurnal Strukturnoi Khimii (Issue-No. from 1981)'
_journal_page_first 1091
_journal_page_last 1100
_journal_volume 40
_journal_year 1999
_chemical_formula_sum 'Cl5 H12 N Na2 O7 Ru'
_chemical_name_systematic 'Na2 (Ru (N O) Cl5) (H2 O)6'
_space_group_IT_number 43
_symmetry_space_group_name_Hall 'F 2 -2d'
_symmetry_space_group_name_H-M 'F d d 2'
_cell_angle_alpha 90
_cell_angle_beta 90
_cell_angle_gamma 90
_cell_formula_units_Z 16
_cell_length_a 26.74
_cell_length_b 31.581
_cell_length_c 6.918
_cell_volume 5842.085
_citation_journal_id_ASTM ZSTKAI
_cod_data_source_file Emelyanov_ZSTKAI_1999_1671.cif
_cod_data_source_block H12Cl5N1Na2O7Ru1
_cod_original_cell_volume 5842.084
_cod_original_formula_sum 'H12 Cl5 N1 Na2 O7 Ru1'
_cod_database_code 1520970

loop_
_symmetry_equiv_pos_as_xyz
x,y,z
-x,-y,z
-x+1/4,y+1/4,z+1/4
x+3/4,-y+3/4,z+1/4
x,y+1/2,z+1/2
-x,-y+1/2,z+1/2
-x+1/4,y+3/4,z+3/4
x+3/4,-y+5/4,z+3/4
x+1/2,y,z+1/2
-x+1/2,-y,z+1/2
-x+3/4,y+1/4,z+3/4
x+5/4,-y+3/4,z+3/4
x+1/2,y+1/2,z
-x+1/2,-y+1/2,z
-x+3/4,y+3/4,z+1/4
x+5/4,-y+5/4,z+1/4

loop_
_atom_site_label
_atom_site_type_symbol
_atom_site_fract_x
_atom_site_fract_y
_atom_site_fract_z
_atom_site_occupancy
_atom_site_U_iso_or_equiv
_atom_site_attached_hydrogens
Ru1 Ru+2 0.0939 0.1247 0 1 0.0 0
N1 N+3 0.1415 0.1263 0.1716 1 0.0 0
O1 O-2 0.1723 0.1275 0.2785 1 0.0 0
O2 O-2 0.034 0.2914 0.2356 1 0.0 2
O3 O-2 -0.0814 0.2943 -0.0104 1 0.0 2
O4 O-2 0.0353 0.293 0.7486 1 0.0 2
O5 O-2 0.1472 0.2925 0.735 1 0.0 2
O6 O-2 0.2168 0.2154 -0.0334 1 0.0 2
O7 O-2 0.2141 0.2153 0.4346 1 0.0 2
Cl1 Cl-1 0.0326 0.1191 0.2507 1 0.0 0
Cl2 Cl-1 0.0967 0.0498 -0.0218 1 0.0 0
Cl3 Cl-1 0.0302 0.1228 0.7658 1 0.0 0
Cl4 Cl-1 0.0863 0.2001 0.0072 1 0.0 0
Cl5 Cl-1 0.1526 0.1294 0.7435 1 0.0 0
Na1 Na+1 0.0062 0.2501 0.4999 1 0.0 0
Na2 Na+1 0.8423 0.2811 0.2031 1 0.0 0

loop_
_cod_changelog_entry_id
_cod_changelog_entry_author
_cod_changelog_entry_date
_cod_changelog_entry_text
1 'Vaitkus, Antanas' 2022-11-09T12:25:00+02:00
;
 Marked attached hydrogen atoms.
;
